data_9008420
loop_
_publ_author_name
'Schneider, J.'
'Schulz, H.'

_publ_section_title
;
 X-ray powder diffraction of Ag2Te at temperatures up to 1123 K
 Locality: synthetic
 Note: T = 297 K
;
_journal_name_full 'Zeitschrift fur Kristallographie'
_journal_page_first 1
_journal_page_last 15
_journal_volume 203
_journal_year 1993
_chemical_formula_sum 'Ag2 Te'
_chemical_name_mineral Hessite
_space_group_IT_number 14
_symmetry_space_group_name_Hall '-P 2ybc'
_symmetry_space_group_name_H-M 'P 1 21/c 1'
_cell_angle_alpha 90
_cell_angle_beta 124.1528
_cell_angle_gamma 90
_cell_length_a 8.16160
_cell_length_b 4.46651
_cell_length_c 8.97335
_cell_formula_units_Z 4
_cell_volume 270.700
_diffrn_ambient_temperature 297
_exptl_crystal_density_diffrn 8.424
_cod_database_code 9008420

loop_
_symmetry_equiv_pos_as_xyz
x,y,z
x,1/2-y,1/2+z
-x,1/2+y,1/2-z
-x,-y,-z

loop_
_atom_site_aniso_label
_atom_site_aniso_U_11
_atom_site_aniso_U_22
_atom_site_aniso_U_33
_atom_site_aniso_U_12
_atom_site_aniso_U_13
_atom_site_aniso_U_23
Ag1 0.02565 0.02021 0.01509 -0.00153 0.01220 0.00000
Ag2 0.02242 0.04144 0.02039 0.00764 0.00457 -0.00874
Te 0.01063 0.00707 0.01089 -0.00122 0.00534 0.00000

loop_
_atom_site_label
_atom_site_fract_x
_atom_site_fract_y
_atom_site_fract_z
Ag1 0.01900 0.14960 0.37140
Ag2 0.33270 0.84040 0.99670
Te 0.27120 0.16010 0.24250
